data_4077463
loop_
_publ_author_name
'Guennou-de Cadenet, Karine'
'Rumin, Ren\'e'
'P\'etillon, Fran\,cois Y.'
'Muir, Kenneth W.'

_publ_section_title
;
 Carbon&#x2212;Fluorine Bond Cleavages and Organoiron Ring
 Transformations:&#x00A0; Reaction of a Perfluorosulfanylvinyldiiron(I)
 Complex with Amines
;
_journal_issue 10
_journal_name_full Organometallics
_journal_page_first 1912
_journal_paper_doi 10.1021/om000003k
_journal_volume 19
_journal_year 2000
_chemical_compound_source 'synthesis by authors'
_chemical_formula_sum 'C15 H15 F3 Fe2 N2 O6 S'
_chemical_formula_weight 520.05
_chemical_name_systematic
;
 
 ?
;
_space_group_IT_number 14
_symmetry_cell_setting monoclinic
_symmetry_space_group_name_Hall '-P 2ybc'
_symmetry_space_group_name_H-M 'P 1 21/c 1'
_atom_sites_solution_hydrogens geom
_atom_sites_solution_primary direct
_atom_sites_solution_secondary difmap
_audit_creation_method SHELXL
_cell_angle_alpha 90.00
_cell_angle_beta 93.064(4)
_cell_angle_gamma 90.00
_cell_formula_units_Z 4
_cell_length_a 13.7620(13)
_cell_length_b 9.9905(10)
_cell_length_c 15.0431(15)
_cell_measurement_reflns_used 25
_cell_measurement_temperature 293(2)
_cell_measurement_theta_max 23.7
_cell_measurement_theta_min 20.6
_cell_volume 2065.3(4)
_computing_cell_refinement 'CAD4 Express (Enraf Nonius, 1992)'
_computing_data_collection 'CAD4 Express (Enraf Nonius, 1992)'
_computing_data_reduction 'XCAD4 (Harms, 1996)'
_computing_molecular_graphics 'ORTEP3 (Farrugia, 1997)'
_computing_publication_material WINGX
_computing_structure_refinement 'SHELXL-93 (Sheldrick, 1993)'
_computing_structure_solution 'SHELXS-86 (Sheldrick, 1990)'
_diffrn_ambient_temperature 293(2)
_diffrn_measurement_device 'Enraf Nonius TurboCAD4'
_diffrn_measurement_method 'non-profiled omega/2theta scans'
_diffrn_radiation_monochromator graphite
_diffrn_radiation_source 'fine-focus sealed tube'
_diffrn_radiation_type MoK\a
_diffrn_radiation_wavelength 0.71073
_diffrn_reflns_av_R_equivalents 0.0124
_diffrn_reflns_av_sigmaI/netI 0.0262
_diffrn_reflns_limit_h_max 19
_diffrn_reflns_limit_h_min -19
_diffrn_reflns_limit_k_max 14
_diffrn_reflns_limit_k_min 0
_diffrn_reflns_limit_l_max 0
_diffrn_reflns_limit_l_min -21
_diffrn_reflns_number 6455
_diffrn_reflns_theta_max 30.40
_diffrn_reflns_theta_min 2.45
_diffrn_standards_decay_% 0
_diffrn_standards_interval_count 103
_diffrn_standards_interval_time 120
_diffrn_standards_number 3
_exptl_absorpt_coefficient_mu 1.565
_exptl_absorpt_correction_T_max 0.579
_exptl_absorpt_correction_T_min 0.377
_exptl_absorpt_correction_type psi-scan
_exptl_crystal_colour red
_exptl_crystal_density_diffrn 1.673
_exptl_crystal_description plate
_exptl_crystal_F_000 1048
_exptl_crystal_size_max 0.55
_exptl_crystal_size_mid 0.35
_exptl_crystal_size_min 0.10
_refine_diff_density_max 0.620
_refine_diff_density_min -0.441
_refine_diff_density_rms 0.073
_refine_ls_extinction_method none
_refine_ls_goodness_of_fit_all 1.010
_refine_ls_goodness_of_fit_obs 1.103
_refine_ls_hydrogen_treatment riding
_refine_ls_matrix_type full
_refine_ls_number_parameters 267
_refine_ls_number_reflns 6230
_refine_ls_number_restraints 0
_refine_ls_restrained_S_all 1.041
_refine_ls_restrained_S_obs 1.103
_refine_ls_R_factor_all 0.0617
_refine_ls_R_factor_obs 0.0388
_refine_ls_shift/esd_max -0.007
_refine_ls_shift/esd_mean 0.000
_refine_ls_structure_factor_coef Fsqd
_refine_ls_weighting_details 'w=1/[\s^2^(Fo^2^)+(0.0641P)^2^+0.1343P] where P=(Fo^2^+2Fc^2^)/3'
_refine_ls_weighting_scheme calc
_refine_ls_wR_factor_all 0.1120
_refine_ls_wR_factor_obs 0.1007
_reflns_number_observed 4547
_reflns_number_total 6234
_reflns_observed_criterion >2sigma(I)
_cod_data_source_file om000003k.cif
_cod_data_source_block pet3
_cod_depositor_comments
;
The following automatic conversions were performed:

'_refine_ls_weighting_scheme' value 'calc
w=1/[\s^2^(Fo^2^)+(0.0641P)^2^+0.1343P] where P=(Fo^2^+2Fc^2^)/3' was
changed to 'calc'. New tag '_refine_ls_weighting_details' was
created. The value of the new tag was set to
'w=1/[\s^2^(Fo^2^)+(0.0641P)^2^+0.1343P] where P=(Fo^2^+2Fc^2^)/3'.

Automatic conversion script
Id: cif_fix_values 3143 2015-03-26 13:38:13Z robertas 
;
_cod_original_sg_symbol_H-M 'P 21/c'
_cod_original_formula_sum 'C15 H15 F3 Fe2 N2 O6 S1'
_cod_database_code 4077463

loop_
_symmetry_equiv_pos_as_xyz
'x, y, z'
'x, -y+1/2, z+1/2'
'-x, -y, -z'
'-x, y-1/2, -z-1/2'

loop_
_atom_site_aniso_label
_atom_site_aniso_U_11
_atom_site_aniso_U_22
_atom_site_aniso_U_33
_atom_site_aniso_U_23
_atom_site_aniso_U_13
_atom_site_aniso_U_12
Fe1 0.0353(2) 0.03076(15) 0.0388(2) -0.00449(12) 0.00168(12) 0.00049(12)
Fe2 0.02817(15) 0.0381(2) 0.0374(2) -0.00035(12) 0.00111(11) 0.00069(12)
S 0.0419(3) 0.0372(3) 0.0378(3) 0.0005(2) 0.0111(2) -0.0013(2)
F1 0.0613(11) 0.132(2) 0.0610(11) 0.0218(12) -0.0031(9) 0.0408(12)
F2 0.0444(9) 0.0905(13) 0.0758(11) -0.0255(10) 0.0050(8) 0.0242(9)
F3 0.0366(8) 0.0795(12) 0.151(2) -0.0102(13) 0.0009(11) -0.0143(9)
O1 0.084(2) 0.0716(14) 0.0554(12) -0.0086(10) -0.0227(11) -0.0014(12)
O2 0.076(2) 0.0676(14) 0.101(2) 0.0335(13) -0.0090(14) -0.0266(12)
O3 0.086(2) 0.0687(15) 0.116(2) -0.0243(14) 0.019(2) 0.0315(13)
O4 0.0655(14) 0.094(2) 0.094(2) -0.0428(14) -0.0164(13) -0.0115(13)
O5 0.079(2) 0.083(2) 0.079(2) 0.0427(13) -0.0084(13) -0.0042(13)
O6 0.0479(12) 0.085(2) 0.115(2) -0.0051(15) 0.0161(13) 0.0248(11)
N1 0.0695(14) 0.0362(10) 0.0425(11) -0.0056(8) 0.0074(10) 0.0085(10)
N2 0.0662(14) 0.0640(13) 0.0311(10) -0.0017(9) 0.0128(10) 0.0038(11)
C1 0.0537(14) 0.0398(11) 0.0442(13) -0.0074(10) -0.0013(11) 0.0013(10)
C2 0.0451(13) 0.0376(11) 0.064(2) 0.0023(11) -0.0054(12) -0.0061(10)
C3 0.0533(15) 0.0449(13) 0.062(2) -0.0107(12) 0.0027(13) 0.0072(11)
C4 0.0347(12) 0.0617(15) 0.057(2) -0.0112(13) -0.0017(11) -0.0015(11)
C5 0.0395(12) 0.0598(15) 0.0514(14) 0.0100(12) -0.0031(11) 0.0031(11)
C6 0.0409(13) 0.0496(13) 0.064(2) -0.0006(12) 0.0048(12) 0.0045(11)
C7 0.0342(11) 0.0524(14) 0.0515(14) -0.0056(11) 0.0021(10) 0.0040(10)
C8 0.0298(9) 0.0335(9) 0.0361(10) 0.0016(8) 0.0035(8) 0.0024(8)
C9 0.0315(9) 0.0327(9) 0.0324(10) 0.0024(8) 0.0067(8) 0.0024(8)
C10 0.0369(11) 0.0426(11) 0.0317(10) -0.0026(9) 0.0052(8) 0.0031(9)
C11 0.090(2) 0.0405(13) 0.069(2) 0.0069(13) 0.029(2) 0.0023(14)
C12 0.116(3) 0.059(2) 0.078(2) -0.013(2) 0.024(2) 0.027(2)
C13 0.128(4) 0.109(3) 0.043(2) -0.009(2) 0.003(2) 0.013(3)
C14 0.094(3) 0.072(2) 0.062(2) 0.023(2) 0.039(2) 0.007(2)
C15 0.065(2) 0.077(2) 0.062(2) -0.002(2) 0.036(2) -0.003(2)

loop_
_atom_site_label
_atom_site_type_symbol
_atom_site_fract_x
_atom_site_fract_y
_atom_site_fract_z
_atom_site_U_iso_or_equiv
_atom_site_thermal_displace_type
_atom_site_occupancy
_atom_site_calc_flag
_atom_site_refinement_flags
Fe1 Fe 0.25695(2) 0.14338(3) 0.27646(2) 0.03497(9) Uani 1 d .
Fe2 Fe 0.13793(2) 0.03467(3) 0.15596(2) 0.03459(9) Uani 1 d .
S S 0.16491(4) -0.03753(5) 0.29772(4) 0.03864(13) Uani 1 d .
F1 F 0.44726(14) -0.0888(2) 0.30960(13) 0.0851(6) Uani 1 d .
F2 F 0.47001(12) -0.1192(2) 0.17212(12) 0.0701(5) Uani 1 d .
F3 F 0.49439(13) 0.0722(2) 0.2299(2) 0.0892(7) Uani 1 d .
O1 O 0.3898(2) 0.1518(2) 0.43557(15) 0.0712(6) Uani 1 d .
O2 O 0.3498(2) 0.3386(2) 0.1646(2) 0.0822(7) Uani 1 d .
O3 O 0.1179(2) 0.3465(2) 0.3303(2) 0.0897(8) Uani 1 d .
O4 O 0.0545(2) -0.1732(3) 0.0379(2) 0.0851(8) Uani 1 d .
O5 O 0.1689(2) 0.2567(2) 0.0341(2) 0.0808(7) Uani 1 d .
O6 O -0.0495(2) 0.1528(2) 0.1960(2) 0.0822(7) Uani 1 d .
N1 N 0.2911(2) -0.2723(2) 0.09141(14) 0.0493(5) Uani 1 d .
N2 N 0.3200(2) -0.0968(2) -0.00359(13) 0.0534(5) Uani 1 d .
C1 C 0.3376(2) 0.1473(2) 0.3742(2) 0.0460(5) Uani 1 d .
C2 C 0.3133(2) 0.2637(2) 0.2094(2) 0.0491(6) Uani 1 d .
C3 C 0.1710(2) 0.2647(3) 0.3115(2) 0.0535(6) Uani 1 d .
C4 C 0.0845(2) -0.0933(3) 0.0859(2) 0.0513(6) Uani 1 d .
C5 C 0.1597(2) 0.1676(3) 0.0806(2) 0.0504(6) Uani 1 d .
C6 C 0.0238(2) 0.1080(3) 0.1811(2) 0.0516(6) Uani 1 d .
C7 C 0.4339(2) -0.0314(3) 0.2291(2) 0.0460(5) Uani 1 d .
C8 C 0.33069(15) 0.0063(2) 0.20966(14) 0.0330(4) Uani 1 d .
C9 C 0.27321(15) -0.0451(2) 0.14525(14) 0.0320(4) Uani 1 d .
C10 C 0.2973(2) -0.1430(2) 0.07645(14) 0.0370(4) Uani 1 d .
C11 C 0.2527(3) -0.3246(3) 0.1733(2) 0.0657(8) Uani 1 d .
H11A H 0.3056(3) -0.3492(23) 0.2141(7) 0.098 Uiso 1 calc R
H11B H 0.2131(15) -0.4018(15) 0.1597(3) 0.098 Uiso 1 calc R
H11C H 0.2140(15) -0.2570(9) 0.1999(9) 0.098 Uiso 1 calc R
C12 C 0.3434(3) -0.3708(3) 0.0376(3) 0.0835(11) Uani 1 d .
H12A H 0.2973(4) -0.4195(21) 0.0000(15) 0.125 Uiso 1 calc R
H12B H 0.3787(18) -0.4319(19) 0.0766(3) 0.125 Uiso 1 calc R
H12C H 0.3881(17) -0.3246(4) 0.0015(16) 0.125 Uiso 1 calc R
C13 C 0.2901(4) -0.1608(4) -0.0876(2) 0.0936(13) Uani 1 d .
H13A H 0.3454(6) -0.2029(28) -0.1121(11) 0.140 Uiso 1 calc R
H13B H 0.2640(23) -0.0946(7) -0.1285(8) 0.140 Uiso 1 calc R
H13C H 0.2414(18) -0.2270(24) -0.0776(4) 0.140 Uiso 1 calc R
C14 C 0.3521(3) 0.0407(3) -0.0164(2) 0.0747(10) Uani 1 d .
H14A H 0.2994(6) 0.0922(7) -0.0432(17) 0.112 Uiso 1 calc R
H14B H 0.4058(13) 0.0413(4) -0.0546(15) 0.112 Uiso 1 calc R
H14C H 0.3721(19) 0.0790(10) 0.0401(3) 0.112 Uiso 1 calc R
C15 C 0.0644(2) -0.0076(4) 0.3694(2) 0.0670(8) Uani 1 d .
H15A H 0.0860(5) -0.0225(24) 0.4303(3) 0.100 Uiso 1 calc R
H15B H 0.0119(7) -0.0676(17) 0.3533(11) 0.100 Uiso 1 calc R
H15C H 0.0424(12) 0.0832(8) 0.3622(13) 0.100 Uiso 1 calc R

loop_
_atom_type_symbol
_atom_type_description
_atom_type_scat_dispersion_real
_atom_type_scat_dispersion_imag
_atom_type_scat_source
C C 0.0033 0.0016 'International Tables Vol C Tables 4.2.6.8 and 6.1.1.4'
F F 0.0171 0.0103 'International Tables Vol C Tables 4.2.6.8 and 6.1.1.4'
Fe Fe 0.3463 0.8444 'International Tables Vol C Tables 4.2.6.8 and 6.1.1.4'
N N 0.0061 0.0033 'International Tables Vol C Tables 4.2.6.8 and 6.1.1.4'
O O 0.0106 0.0060 'International Tables Vol C Tables 4.2.6.8 and 6.1.1.4'
S S 0.1246 0.1234 'International Tables Vol C Tables 4.2.6.8 and 6.1.1.4'
H H 0.0000 0.0000 'International Tables Vol C Tables 4.2.6.8 and 6.1.1.4'

loop_
_geom_angle_atom_site_label_1
_geom_angle_atom_site_label_2
_geom_angle_atom_site_label_3
_geom_angle
C2 Fe1 C3 91.38(13)
C2 Fe1 C1 100.45(12)
C3 Fe1 C1 97.70(12)
C2 Fe1 C8 85.96(11)
C3 Fe1 C8 165.54(11)
C1 Fe1 C8 96.77(10)
C2 Fe1 S 153.59(9)
C3 Fe1 S 96.69(9)
C1 Fe1 S 103.31(9)
C8 Fe1 S 79.97(6)
C2 Fe1 Fe2 99.43(9)
C3 Fe1 Fe2 94.91(9)
C1 Fe1 Fe2 156.12(8)
C8 Fe1 Fe2 71.58(6)
S Fe1 Fe2 54.93(2)
C5 Fe2 C4 103.62(13)
C5 Fe2 C6 90.51(12)
C4 Fe2 C6 94.52(12)
C5 Fe2 C9 93.21(10)
C4 Fe2 C9 91.28(10)
C6 Fe2 C9 172.19(11)
C5 Fe2 S 144.34(9)
C4 Fe2 S 111.64(10)
C6 Fe2 S 91.88(10)
C9 Fe2 S 81.10(6)
C5 Fe2 Fe1 90.64(9)
C4 Fe2 Fe1 158.10(9)
C6 Fe2 Fe1 101.99(9)
C9 Fe2 Fe1 71.12(6)
S Fe2 Fe1 54.11(2)
C15 S Fe1 113.87(12)
C15 S Fe2 114.42(12)
Fe1 S Fe2 70.96(2)
C10 N1 C11 121.6(2)
C10 N1 C12 121.4(2)
C11 N1 C12 115.5(2)
C10 N2 C13 124.0(3)
C10 N2 C14 122.0(2)
C13 N2 C14 111.8(3)
O1 C1 Fe1 178.7(2)
O2 C2 Fe1 178.2(3)
O3 C3 Fe1 176.3(3)
O4 C4 Fe2 176.0(3)
O5 C5 Fe2 175.9(3)
O6 C6 Fe2 178.7(3)
F3 C7 F2 105.2(2)
F3 C7 F1 105.5(2)
F2 C7 F1 105.0(2)
F3 C7 C8 113.4(2)
F2 C7 C8 115.1(2)
F1 C7 C8 111.7(2)
C9 C8 C7 125.1(2)
C9 C8 Fe1 109.51(15)
C7 C8 Fe1 125.4(2)
C8 C9 C10 128.7(2)
C8 C9 Fe2 107.63(14)
C10 C9 Fe2 123.7(2)
N1 C10 N2 120.8(2)
N1 C10 C9 120.8(2)
N2 C10 C9 118.3(2)

loop_
_geom_bond_atom_site_label_1
_geom_bond_atom_site_label_2
_geom_bond_distance
Fe1 C2 1.774(3)
Fe1 C3 1.792(3)
Fe1 C1 1.795(3)
Fe1 C8 2.006(2)
Fe1 S 2.2398(6)
Fe1 Fe2 2.6136(5)
Fe2 C5 1.781(3)
Fe2 C4 1.789(3)
Fe2 C6 1.792(3)
Fe2 C9 2.040(2)
Fe2 S 2.2629(7)
S C15 1.823(3)
F1 C7 1.344(3)
F2 C7 1.340(3)
F3 C7 1.328(3)
O1 C1 1.139(3)
O2 C2 1.141(3)
O3 C3 1.142(3)
O4 C4 1.139(3)
O5 C5 1.144(3)
O6 C6 1.137(3)
N1 C10 1.314(3)
N1 C11 1.463(3)
N1 C12 1.484(3)
N2 C10 1.342(3)
N2 C13 1.455(4)
N2 C14 1.459(4)
C7 C8 1.483(3)
C8 C9 1.322(3)
C9 C10 1.475(3)

loop_
_geom_torsion_atom_site_label_1
_geom_torsion_atom_site_label_2
_geom_torsion_atom_site_label_3
_geom_torsion_atom_site_label_4
_geom_torsion
C2 Fe1 Fe2 C5 -12.75(12)
C3 Fe1 Fe2 C5 79.47(13)
C1 Fe1 Fe2 C5 -158.8(2)
C8 Fe1 Fe2 C5 -95.25(11)
S Fe1 Fe2 C5 174.20(9)
C2 Fe1 Fe2 C4 118.5(3)
C3 Fe1 Fe2 C4 -149.3(3)
C1 Fe1 Fe2 C4 -27.5(3)
C8 Fe1 Fe2 C4 36.0(2)
S Fe1 Fe2 C4 -54.6(2)
C2 Fe1 Fe2 C6 -103.41(13)
C3 Fe1 Fe2 C6 -11.19(13)
C1 Fe1 Fe2 C6 110.6(2)
C8 Fe1 Fe2 C6 174.09(11)
S Fe1 Fe2 C6 83.54(9)
C2 Fe1 Fe2 C9 80.42(11)
C3 Fe1 Fe2 C9 172.64(11)
C1 Fe1 Fe2 C9 -65.6(2)
C8 Fe1 Fe2 C9 -2.08(9)
S Fe1 Fe2 C9 -92.62(6)
C2 Fe1 Fe2 S 173.05(9)
C3 Fe1 Fe2 S -94.73(10)
C1 Fe1 Fe2 S 27.0(2)
C8 Fe1 Fe2 S 90.55(7)
S Fe1 Fe2 S 0.0
C2 Fe1 S C15 -124.6(2)
C3 Fe1 S C15 -17.7(2)
C1 Fe1 S C15 81.9(2)
C8 Fe1 S C15 176.54(15)
Fe2 Fe1 S C15 -109.00(13)
C2 Fe1 S Fe2 -15.6(2)
C3 Fe1 S Fe2 91.32(10)
C1 Fe1 S Fe2 -169.11(8)
C8 Fe1 S Fe2 -74.46(6)
Fe2 Fe1 S Fe2 0.0
C5 Fe2 S C15 98.3(2)
C4 Fe2 S C15 -90.8(2)
C6 Fe2 S C15 4.8(2)
C9 Fe2 S C15 -178.65(14)
Fe1 Fe2 S C15 108.27(13)
C5 Fe2 S Fe1 -10.0(2)
C4 Fe2 S Fe1 160.92(9)
C6 Fe2 S Fe1 -103.47(9)
C9 Fe2 S Fe1 73.08(6)
Fe1 Fe2 S Fe1 0.0
C2 Fe1 C1 O1 6.4(109)
C3 Fe1 C1 O1 -86.4(109)
C8 Fe1 C1 O1 93.6(108)
S Fe1 C1 O1 174.8(1000)
Fe2 Fe1 C1 O1 152.3(107)
C3 Fe1 C2 O2 -140.9(78)
C1 Fe1 C2 O2 121.0(78)
C8 Fe1 C2 O2 24.9(78)
S Fe1 C2 O2 -32.8(79)
Fe2 Fe1 C2 O2 -45.7(78)
C2 Fe1 C3 O3 11.1(43)
C1 Fe1 C3 O3 111.8(43)
C8 Fe1 C3 O3 -68.0(44)
S Fe1 C3 O3 -143.7(43)
Fe2 Fe1 C3 O3 -88.5(43)
C5 Fe2 C4 O4 44.3(40)
C6 Fe2 C4 O4 135.9(40)
C9 Fe2 C4 O4 -49.4(40)
S Fe2 C4 O4 -130.3(40)
Fe1 Fe2 C4 O4 -85.1(41)
C4 Fe2 C5 O5 103.8(37)
C6 Fe2 C5 O5 9.1(37)
C9 Fe2 C5 O5 -164.1(37)
S Fe2 C5 O5 -84.9(37)
Fe1 Fe2 C5 O5 -92.9(37)
C5 Fe2 C6 O6 100.2(116)
C4 Fe2 C6 O6 -3.5(116)
C9 Fe2 C6 O6 -141.3(112)
S Fe2 C6 O6 -115.4(116)
Fe1 Fe2 C6 O6 -169.1(116)
F3 C7 C8 C9 125.2(3)
F2 C7 C8 C9 3.9(4)
F1 C7 C8 C9 -115.7(3)
F3 C7 C8 Fe1 -54.6(3)
F2 C7 C8 Fe1 -175.8(2)
F1 C7 C8 Fe1 64.5(3)
C2 Fe1 C8 C9 -98.1(2)
C3 Fe1 C8 C9 -18.3(5)
C1 Fe1 C8 C9 161.8(2)
S Fe1 C8 C9 59.43(14)
Fe2 Fe1 C8 C9 3.22(13)
C2 Fe1 C8 C7 81.7(2)
C3 Fe1 C8 C7 161.5(4)
C1 Fe1 C8 C7 -18.4(2)
S Fe1 C8 C7 -120.8(2)
Fe2 Fe1 C8 C7 -177.0(2)
C7 C8 C9 C10 -3.6(4)
Fe1 C8 C9 C10 176.2(2)
C7 C8 C9 Fe2 176.1(2)
Fe1 C8 C9 Fe2 -4.1(2)
C5 Fe2 C9 C8 92.7(2)
C4 Fe2 C9 C8 -163.6(2)
C6 Fe2 C9 C8 -25.6(8)
S Fe2 C9 C8 -51.86(14)
Fe1 Fe2 C9 C8 3.14(13)
C5 Fe2 C9 C10 -87.6(2)
C4 Fe2 C9 C10 16.1(2)
C6 Fe2 C9 C10 154.1(7)
S Fe2 C9 C10 127.8(2)
Fe1 Fe2 C9 C10 -177.2(2)
C11 N1 C10 N2 -170.8(3)
C12 N1 C10 N2 23.9(4)
C11 N1 C10 C9 5.2(4)
C12 N1 C10 C9 -160.1(3)
C13 N2 C10 N1 34.5(4)
C14 N2 C10 N1 -163.7(3)
C13 N2 C10 C9 -141.6(3)
C14 N2 C10 C9 20.2(4)
C8 C9 C10 N1 88.1(3)
Fe2 C9 C10 N1 -91.5(3)
C8 C9 C10 N2 -95.8(3)
Fe2 C9 C10 N2 84.6(2)
